data_2204929
loop_
_publ_author_name
'Fan, Sai-Rong'
'Zhu, Long-Guan'

_publ_section_title
;
 Poly[[tris(di-2-pyridylamine)tris(\m-5-sulfonatosalicylato)tricopper(II)]
 trihydrate]
;
_journal_issue 1
_journal_name_full 'Acta Crystallographica Section E'
_journal_page_first m174
_journal_page_last m176
_journal_paper_doi 10.1107/S1600536804032908
_journal_volume 61
_journal_year 2005
_chemical_formula_iupac '[Cu3 (C10 H9 N3)3 (C7 H3 O6 S)2] , 3H2 O'
_chemical_formula_moiety 'C44 H33 Cu3 N9 O12 S2 , 3H2 O'
_chemical_formula_sum 'C44 H39 Cu3 N9 O15 S2'
_chemical_formula_weight 1188.58
_chemical_name_systematic
;
Poly[[tris(di-2-pyridylamine)bis(\m-5-sulfonatosalicylato)tricopper(II)]
trihydrate]
;
_space_group_IT_number 15
_symmetry_cell_setting monoclinic
_symmetry_space_group_name_Hall '-C 2yc'
_symmetry_space_group_name_H-M 'C 1 2/c 1'
_atom_sites_solution_hydrogens geom
_atom_sites_solution_primary direct
_atom_sites_solution_secondary difmap
_audit_creation_method SHELXL97
_cell_angle_alpha 90.00
_cell_angle_beta 98.650(2)
_cell_angle_gamma 90.00
_cell_formula_units_Z 4
_cell_length_a 11.3447(10)
_cell_length_b 13.4618(11)
_cell_length_c 29.910(3)
_cell_measurement_reflns_used 3596
_cell_measurement_temperature 293(2)
_cell_measurement_theta_max 53.746
_cell_measurement_theta_min 4.769
_cell_volume 4515.9(7)
_computing_cell_refinement SMART
_computing_data_collection 'SMART (Bruker, 1997)'
_computing_data_reduction 'SHELXTL (Bruker, 1997)'
_computing_molecular_graphics 'ORTEP-3 for Windows (Farrugia, 1997)'
_computing_publication_material 'WinGX (Farrugia, 1999)'
_computing_structure_refinement 'SHELXL97 (Sheldrick, 1997)'
_computing_structure_solution 'SHELXS97 (Sheldrick, 1997)'
_diffrn_ambient_temperature 293(2)
_diffrn_measured_fraction_theta_full 0.996
_diffrn_measured_fraction_theta_max 0.996
_diffrn_measurement_device_type 'Bruker SMART CCD area-detector'
_diffrn_measurement_method '\f and \w'
_diffrn_radiation_monochromator graphite
_diffrn_radiation_source 'fine-focus sealed tube'
_diffrn_radiation_type MoK\a
_diffrn_radiation_wavelength 0.71073
_diffrn_reflns_av_R_equivalents 0.0867
_diffrn_reflns_av_sigmaI/netI 0.0802
_diffrn_reflns_limit_h_max 13
_diffrn_reflns_limit_h_min -14
_diffrn_reflns_limit_k_max 17
_diffrn_reflns_limit_k_min -9
_diffrn_reflns_limit_l_max 38
_diffrn_reflns_limit_l_min -37
_diffrn_reflns_number 13200
_diffrn_reflns_theta_full 27.10
_diffrn_reflns_theta_max 27.10
_diffrn_reflns_theta_min 2.36
_diffrn_standards_decay_% 0
_diffrn_standards_interval_time 0
_diffrn_standards_number 0
_exptl_absorpt_coefficient_mu 1.576
_exptl_absorpt_correction_T_max 0.8161
_exptl_absorpt_correction_T_min 0.5495
_exptl_absorpt_correction_type multi-scan
_exptl_absorpt_process_details '(SADABS; Sheldrick, 1996)'
_exptl_crystal_colour green
_exptl_crystal_density_diffrn 1.748
_exptl_crystal_density_meas ?
_exptl_crystal_density_method .
_exptl_crystal_description plate
_exptl_crystal_F_000 2420
_exptl_crystal_size_max 0.51
_exptl_crystal_size_mid 0.32
_exptl_crystal_size_min 0.13
_refine_diff_density_max 0.579
_refine_diff_density_min -0.370
_refine_ls_extinction_method none
_refine_ls_goodness_of_fit_ref 0.956
_refine_ls_hydrogen_treatment constr
_refine_ls_matrix_type full
_refine_ls_number_parameters 338
_refine_ls_number_reflns 4979
_refine_ls_number_restraints 3
_refine_ls_restrained_S_all 0.956
_refine_ls_R_factor_all 0.0563
_refine_ls_R_factor_gt 0.0422
_refine_ls_shift/su_max 0.000
_refine_ls_shift/su_mean 0.000
_refine_ls_structure_factor_coef Fsqd
_refine_ls_weighting_details 'calc w = 1/[\s^2^(Fo^2^)+(0.0385P)^2^] where P=(Fo^2^+2Fc^2^)/3'
_refine_ls_weighting_scheme calc
_refine_ls_wR_factor_gt 0.0975
_refine_ls_wR_factor_ref 0.1018
_reflns_number_gt 3744
_reflns_number_total 4979
_reflns_threshold_expression I>2s\(I)
_cod_data_source_file nc6010.cif
_cod_data_source_block I
_cod_original_cell_volume 4516.0(7)
_cod_original_sg_symbol_H-M C2/c
_cod_database_code 2204929
_cod_database_fobs_code 2204929

loop_
_symmetry_equiv_pos_as_xyz
'x, y, z'
'-x, y, -z+1/2'
'x+1/2, y+1/2, z'
'-x+1/2, y+1/2, -z+1/2'
'-x, -y, -z'
'x, -y, z-1/2'
'-x+1/2, -y+1/2, -z'
'x+1/2, -y+1/2, z-1/2'

loop_
_atom_site_label
_atom_site_fract_x
_atom_site_fract_y
_atom_site_fract_z
_atom_site_U_iso_or_equiv
_atom_site_adp_type
_atom_site_calc_flag
_atom_site_refinement_flags
_atom_site_occupancy
_atom_site_type_symbol
Cu1 0.0000 0.35206(3) 0.2500 0.02643(15) Uani d S 1 Cu
Cu2 0.16085(3) 0.40996(2) 0.118533(12) 0.02849(12) Uani d . 1 Cu
S1 -0.01886(7) -0.10251(5) 0.12587(3) 0.02966(19) Uani d . 1 S
N1 0.2139(2) 0.52019(17) 0.16044(9) 0.0282(6) Uani d . 1 N
N2 0.1294(3) 0.64202(18) 0.10944(10) 0.0395(7) Uani d D 1 N
N3 0.1572(2) 0.50165(18) 0.06608(9) 0.0333(6) Uani d . 1 N
N4 0.0774(2) 0.45240(17) 0.29276(8) 0.0267(6) Uani d . 1 N
N5 0.0000 0.5910(3) 0.2500 0.0339(9) Uani d SD 1 N
O1 0.1190(2) 0.34033(14) 0.17079(7) 0.0326(5) Uani d . 1 O
O2 0.00318(19) 0.24699(14) 0.20558(7) 0.0303(5) Uani d . 1 O
O3 0.0995(2) 0.30461(15) 0.07958(7) 0.0388(6) Uani d . 1 O
O4 -0.1421(2) -0.13190(16) 0.11576(9) 0.0494(7) Uani d . 1 O
O5 0.0535(2) -0.15779(14) 0.09863(8) 0.0403(6) Uani d . 1 O
O6 0.0260(3) -0.10788(16) 0.17344(8) 0.0519(7) Uani d . 1 O
O7 0.0000 -0.2040(3) 0.2500 0.0934(18) Uani d SD 1 O
O8 -0.1678(4) -0.2745(3) 0.04190(13) 0.1071(13) Uani d . 1 O
C1 0.0554(3) 0.2637(2) 0.17188(10) 0.0248(6) Uani d . 1 C
C2 0.0398(3) 0.19217(19) 0.13439(10) 0.0239(6) Uani d . 1 C
C3 0.0620(3) 0.2180(2) 0.09111(10) 0.0288(7) Uani d . 1 C
C4 0.0437(3) 0.1432(2) 0.05734(10) 0.0376(8) Uani d . 1 C
H4 0.0525 0.1589 0.0277 0.045 Uiso calc R 1 H
C5 0.0137(3) 0.0488(2) 0.06750(11) 0.0353(8) Uani d . 1 C
H5 0.0041 0.0008 0.0449 0.042 Uiso calc R 1 H
C6 -0.0026(3) 0.0231(2) 0.11085(10) 0.0277(7) Uani d . 1 C
C7 0.0067(3) 0.0955(2) 0.14363(10) 0.0258(6) Uani d . 1 C
H7 -0.0093 0.0797 0.1724 0.031 Uiso calc R 1 H
C8 0.2730(3) 0.4974(2) 0.20185(11) 0.0330(7) Uani d . 1 C
H8 0.2982 0.4323 0.2075 0.040 Uiso calc R 1 H
C9 0.2971(3) 0.5651(3) 0.23552(12) 0.0383(8) Uani d . 1 C
H9 0.3400 0.5471 0.2633 0.046 Uiso calc R 1 H
C10 0.2567(3) 0.6615(3) 0.22775(12) 0.0420(9) Uani d . 1 C
H10 0.2685 0.7084 0.2508 0.050 Uiso calc R 1 H
C11 0.1995(3) 0.6866(2) 0.18612(11) 0.0352(8) Uani d . 1 C
H11 0.1720 0.7511 0.1803 0.042 Uiso calc R 1 H
C12 0.1826(3) 0.6146(2) 0.15219(10) 0.0272(7) Uani d . 1 C
C13 0.1395(3) 0.5992(2) 0.06846(11) 0.0324(7) Uani d . 1 C
C14 0.1298(3) 0.6605(2) 0.03053(12) 0.0457(9) Uani d . 1 C
H14 0.1167 0.7284 0.0330 0.055 Uiso calc R 1 H
C15 0.1396(4) 0.6193(3) -0.00977(13) 0.0580(11) Uani d . 1 C
H15 0.1321 0.6587 -0.0356 0.070 Uiso calc R 1 H
C16 0.1610(4) 0.5187(3) -0.01274(12) 0.0558(11) Uani d . 1 C
H16 0.1702 0.4895 -0.0402 0.067 Uiso calc R 1 H
C17 0.1682(4) 0.4634(3) 0.02588(12) 0.0496(10) Uani d . 1 C
H17 0.1815 0.3954 0.0240 0.059 Uiso calc R 1 H
C18 0.1459(3) 0.4196(2) 0.33111(11) 0.0350(8) Uani d . 1 C
H18 0.1591 0.3516 0.3343 0.042 Uiso calc R 1 H
C19 0.1956(3) 0.4793(3) 0.36465(12) 0.0427(9) Uani d . 1 C
H19 0.2434 0.4531 0.3899 0.051 Uiso calc R 1 H
C20 0.1746(3) 0.5797(3) 0.36108(12) 0.0437(9) Uani d . 1 C
H20 0.2055 0.6222 0.3844 0.052 Uiso calc R 1 H
C21 0.1083(3) 0.6160(2) 0.32310(12) 0.0370(8) Uani d . 1 C
H21 0.0942 0.6838 0.3200 0.044 Uiso calc R 1 H
C22 0.0609(3) 0.5503(2) 0.28834(10) 0.0271(7) Uani d . 1 C
H2A 0.124(3) 0.7017(8) 0.1109(12) 0.050 Uiso d D 1 H
H5A 0.0000 0.6503(8) 0.2500 0.050 Uiso d SD 1 H
H7A -0.001(4) -0.176(3) 0.2738(8) 0.080 Uiso d D 1 H

loop_
_atom_site_aniso_label
_atom_site_aniso_U_11
_atom_site_aniso_U_22
_atom_site_aniso_U_33
_atom_site_aniso_U_12
_atom_site_aniso_U_13
_atom_site_aniso_U_23
Cu1 0.0433(3) 0.0169(3) 0.0196(3) 0.000 0.0064(2) 0.000
Cu2 0.0455(3) 0.01585(19) 0.0253(2) -0.00287(16) 0.00905(17) -0.00065(14)
S1 0.0413(5) 0.0144(4) 0.0348(5) 0.0011(3) 0.0107(4) -0.0002(3)
N1 0.0352(15) 0.0190(13) 0.0312(15) -0.0027(11) 0.0081(12) 0.0003(10)
N2 0.061(2) 0.0188(14) 0.0396(17) 0.0081(14) 0.0112(14) -0.0012(12)
N3 0.0524(18) 0.0207(13) 0.0284(15) 0.0000(12) 0.0115(13) 0.0023(11)
N4 0.0341(15) 0.0210(13) 0.0257(14) 0.0014(11) 0.0065(11) -0.0022(10)
N5 0.047(2) 0.0189(19) 0.036(2) 0.000 0.0059(18) 0.000
O1 0.0477(14) 0.0247(11) 0.0271(12) -0.0146(10) 0.0117(10) -0.0050(9)
O2 0.0517(14) 0.0197(10) 0.0222(11) -0.0054(9) 0.0137(10) -0.0035(8)
O3 0.0718(17) 0.0196(11) 0.0250(12) -0.0121(11) 0.0074(11) 0.0008(9)
O4 0.0413(14) 0.0278(13) 0.081(2) -0.0033(11) 0.0156(13) -0.0060(12)
O5 0.0547(15) 0.0201(11) 0.0501(15) 0.0083(10) 0.0212(12) -0.0009(10)
O6 0.095(2) 0.0260(12) 0.0345(14) -0.0022(12) 0.0078(14) 0.0052(10)
O7 0.222(6) 0.024(2) 0.047(3) 0.000 0.061(3) 0.000
O8 0.136(4) 0.105(3) 0.081(3) 0.003(2) 0.018(2) -0.021(2)
C1 0.0347(17) 0.0167(14) 0.0224(16) 0.0026(12) 0.0026(13) 0.0021(11)
C2 0.0332(17) 0.0153(14) 0.0234(15) -0.0002(12) 0.0053(13) -0.0026(11)
C3 0.048(2) 0.0167(15) 0.0224(16) 0.0015(13) 0.0055(14) 0.0012(11)
C4 0.070(3) 0.0238(17) 0.0190(16) -0.0045(16) 0.0079(16) -0.0005(12)
C5 0.059(2) 0.0212(16) 0.0259(17) -0.0045(15) 0.0057(15) -0.0071(13)
C6 0.0377(18) 0.0160(14) 0.0288(17) 0.0015(12) 0.0031(14) -0.0007(12)
C7 0.0353(17) 0.0186(15) 0.0245(16) 0.0034(12) 0.0080(13) 0.0015(12)
C8 0.0327(18) 0.0272(17) 0.039(2) -0.0034(13) 0.0063(15) 0.0003(14)
C9 0.0351(19) 0.046(2) 0.0331(19) -0.0099(16) 0.0024(15) -0.0034(15)
C10 0.046(2) 0.038(2) 0.043(2) -0.0136(16) 0.0093(17) -0.0192(16)
C11 0.041(2) 0.0224(16) 0.044(2) -0.0058(14) 0.0116(16) -0.0073(14)
C12 0.0325(17) 0.0186(15) 0.0317(18) -0.0031(12) 0.0090(14) 0.0002(12)
C13 0.0416(19) 0.0227(16) 0.0336(19) 0.0031(14) 0.0079(15) 0.0032(13)
C14 0.073(3) 0.0255(18) 0.040(2) 0.0064(17) 0.0111(19) 0.0090(15)
C15 0.091(3) 0.045(2) 0.037(2) 0.003(2) 0.009(2) 0.0204(18)
C16 0.102(4) 0.041(2) 0.028(2) 0.000(2) 0.021(2) -0.0013(16)
C17 0.089(3) 0.0265(19) 0.037(2) -0.0011(18) 0.024(2) -0.0020(15)
C18 0.042(2) 0.0307(18) 0.0318(19) 0.0057(14) 0.0036(15) -0.0013(14)
C19 0.037(2) 0.059(2) 0.0303(19) 0.0022(17) -0.0020(15) -0.0013(16)
C20 0.046(2) 0.052(2) 0.033(2) -0.0100(17) 0.0059(16) -0.0150(16)
C21 0.048(2) 0.0246(17) 0.039(2) -0.0053(15) 0.0096(16) -0.0073(14)
C22 0.0320(17) 0.0210(15) 0.0296(17) -0.0026(13) 0.0095(13) -0.0024(12)

loop_
_atom_type_symbol
_atom_type_description
_atom_type_scat_dispersion_real
_atom_type_scat_dispersion_imag
_atom_type_scat_source
C C 0.0033 0.0016 'International Tables Vol C Tables 4.2.6.8 and 6.1.1.4'
H H 0.0000 0.0000 'International Tables Vol C Tables 4.2.6.8 and 6.1.1.4'
Cu Cu 0.3201 1.2651 'International Tables Vol C Tables 4.2.6.8 and 6.1.1.4'
N N 0.0061 0.0033 'International Tables Vol C Tables 4.2.6.8 and 6.1.1.4'
O O 0.0106 0.0060 'International Tables Vol C Tables 4.2.6.8 and 6.1.1.4'
S S 0.1246 0.1234 'International Tables Vol C Tables 4.2.6.8 and 6.1.1.4'

loop_
_geom_angle_atom_site_label_1
_geom_angle_atom_site_label_2
_geom_angle_atom_site_label_3
_geom_angle_site_symmetry_1
_geom_angle_site_symmetry_3
_geom_angle
_geom_angle_publ_flag
O2 Cu1 O2 . 2 86.67(12) yes
O2 Cu1 N4 . . 152.71(9) yes
O2 Cu1 N4 2 . 96.15(9) ?
O2 Cu1 N4 . 2 96.15(9) yes
O2 Cu1 N4 2 2 152.71(9) ?
N4 Cu1 N4 . 2 93.59(14) yes
O3 Cu2 O1 . . 91.27(8) yes
O3 Cu2 N1 . . 176.10(10) yes
O1 Cu2 N1 . . 86.56(9) yes
O3 Cu2 N3 . . 90.99(10) yes
O1 Cu2 N3 . . 162.68(10) yes
N1 Cu2 N3 . . 90.14(10) yes
O3 Cu2 O4 . 3 93.59(9) yes
O1 Cu2 O4 . 3 105.37(9) yes
N1 Cu2 O4 . 3 90.10(9) yes
N3 Cu2 O4 . 3 91.62(10) yes
O6 S1 O4 . . 112.41(16) ?
O6 S1 O5 . . 112.62(15) ?
O4 S1 O5 . . 110.84(14) ?
O6 S1 C6 . . 105.34(14) ?
O4 S1 C6 . . 110.17(14) ?
O5 S1 C6 . . 105.03(13) ?
C12 N1 C8 . . 117.9(3) ?
C12 N1 Cu2 . . 123.4(2) ?
C8 N1 Cu2 . . 118.2(2) ?
C13 N2 C12 . . 129.1(3) ?
C13 N2 H2A . . 119(3) ?
C12 N2 H2A . . 104(3) ?
C17 N3 C13 . . 117.7(3) ?
C17 N3 Cu2 . . 118.5(2) ?
C13 N3 Cu2 . . 123.7(2) ?
C22 N4 C18 . . 117.3(3) ?
C22 N4 Cu1 . . 124.7(2) ?
C18 N4 Cu1 . . 117.8(2) ?
C22 N5 C22 . 2 132.5(4) ?
C22 N5 H5A . . 113.75(18) ?
C22 N5 H5A 2 . 113.75(18) ?
C1 O1 Cu2 . . 128.70(19) ?
C1 O2 Cu1 . . 118.33(17) ?
C3 O3 Cu2 . . 127.49(19) ?
S1 O4 Cu2 . 3_445 146.74(14) ?
O2 C1 O1 . . 120.3(3) ?
O2 C1 C2 . . 118.4(2) ?
O1 C1 C2 . . 121.3(3) ?
C7 C2 C3 . . 120.5(3) ?
C7 C2 C1 . . 117.8(3) ?
C3 C2 C1 . . 121.7(3) ?
O3 C3 C2 . . 125.3(3) ?
O3 C3 C4 . . 117.7(3) ?
C2 C3 C4 . . 117.0(3) ?
C5 C4 C3 . . 121.2(3) ?
C5 C4 H4 . . 119.4 ?
C3 C4 H4 . . 119.4 ?
C4 C5 C6 . . 121.1(3) ?
C4 C5 H5 . . 119.5 ?
C6 C5 H5 . . 119.5 ?
C7 C6 C5 . . 119.1(3) ?
C7 C6 S1 . . 119.8(2) ?
C5 C6 S1 . . 120.8(2) ?
C6 C7 C2 . . 121.0(3) ?
C6 C7 H7 . . 119.5 ?
C2 C7 H7 . . 119.5 ?
N1 C8 C9 . . 123.1(3) ?
N1 C8 H8 . . 118.5 ?
C9 C8 H8 . . 118.5 ?
C8 C9 C10 . . 118.7(3) ?
C8 C9 H9 . . 120.6 ?
C10 C9 H9 . . 120.6 ?
C11 C10 C9 . . 119.3(3) ?
C11 C10 H10 . . 120.4 ?
C9 C10 H10 . . 120.4 ?
C10 C11 C12 . . 119.2(3) ?
C10 C11 H11 . . 120.4 ?
C12 C11 H11 . . 120.4 ?
N1 C12 N2 . . 119.6(3) ?
N1 C12 C11 . . 121.6(3) ?
N2 C12 C11 . . 118.7(3) ?
N3 C13 N2 . . 119.6(3) ?
N3 C13 C14 . . 122.3(3) ?
N2 C13 C14 . . 118.1(3) ?
C15 C14 C13 . . 118.6(3) ?
C15 C14 H14 . . 120.7 ?
C13 C14 H14 . . 120.7 ?
C14 C15 C16 . . 120.0(3) ?
C14 C15 H15 . . 120.0 ?
C16 C15 H15 . . 120.0 ?
C17 C16 C15 . . 118.0(3) ?
C17 C16 H16 . . 121.0 ?
C15 C16 H16 . . 121.0 ?
N3 C17 C16 . . 123.4(3) ?
N3 C17 H17 . . 118.3 ?
C16 C17 H17 . . 118.3 ?
C19 C18 N4 . . 124.0(3) ?
C19 C18 H18 . . 118.0 ?
N4 C18 H18 . . 118.0 ?
C18 C19 C20 . . 118.8(3) ?
C18 C19 H19 . . 120.6 ?
C20 C19 H19 . . 120.6 ?
C21 C20 C19 . . 119.2(3) ?
C21 C20 H20 . . 120.4 ?
C19 C20 H20 . . 120.4 ?
C20 C21 C22 . . 119.6(3) ?
C20 C21 H21 . . 120.2 ?
C22 C21 H21 . . 120.2 ?
N4 C22 N5 . . 121.8(3) ?
N4 C22 C21 . . 121.0(3) ?
N5 C22 C21 . . 117.2(3) ?

loop_
_geom_bond_atom_site_label_1
_geom_bond_atom_site_label_2
_geom_bond_site_symmetry_2
_geom_bond_distance
_geom_bond_publ_flag
Cu1 O2 . 1.9447(19) yes
Cu1 O2 2 1.9447(19) yes
Cu1 N4 . 1.973(2) yes
Cu1 N4 2 1.973(2) yes
Cu2 O3 . 1.900(2) yes
Cu2 O1 . 1.942(2) yes
Cu2 N1 . 1.977(2) yes
Cu2 N3 . 1.992(2) yes
Cu2 O4 3 2.318(2) yes
S1 O6 . 1.439(3) ?
S1 O4 . 1.441(2) ?
S1 O5 . 1.447(2) ?
S1 C6 . 1.767(3) ?
N1 C12 . 1.333(4) ?
N1 C8 . 1.352(4) ?
N2 C13 . 1.375(4) ?
N2 C12 . 1.380(4) ?
N2 H2A . 0.808(10) ?
N3 C17 . 1.331(4) ?
N3 C13 . 1.332(4) ?
N4 C22 . 1.335(3) ?
N4 C18 . 1.359(4) ?
N5 C22 . 1.362(3) ?
N5 C22 2 1.362(3) ?
N5 H5A . 0.798(10) ?
O1 C1 . 1.262(3) ?
O2 C1 . 1.264(3) ?
O3 C3 . 1.305(3) ?
O4 Cu2 3_445 2.318(2) ?
O7 H7A . 0.81(3) ?
C1 C2 . 1.468(4) ?
C2 C7 . 1.394(4) ?
C2 C3 . 1.400(4) ?
C3 C4 . 1.420(4) ?
C4 C5 . 1.362(4) ?
C4 H4 . 0.9300 ?
C5 C6 . 1.381(4) ?
C5 H5 . 0.9300 ?
C6 C7 . 1.375(4) ?
C7 H7 . 0.9300 ?
C8 C9 . 1.355(4) ?
C8 H8 . 0.9300 ?
C9 C10 . 1.384(5) ?
C9 H9 . 0.9300 ?
C10 C11 . 1.358(5) ?
C10 H10 . 0.9300 ?
C11 C12 . 1.396(4) ?
C11 H11 . 0.9300 ?
C13 C14 . 1.393(4) ?
C14 C15 . 1.347(5) ?
C14 H14 . 0.9300 ?
C15 C16 . 1.382(5) ?
C15 H15 . 0.9300 ?
C16 C17 . 1.367(5) ?
C16 H16 . 0.9300 ?
C17 H17 . 0.9300 ?
C18 C19 . 1.341(4) ?
C18 H18 . 0.9300 ?
C19 C20 . 1.374(5) ?
C19 H19 . 0.9300 ?
C20 C21 . 1.356(5) ?
C20 H20 . 0.9300 ?
C21 C22 . 1.408(4) ?
C21 H21 . 0.9300 ?

loop_
_geom_hbond_atom_site_label_D
_geom_hbond_atom_site_label_H
_geom_hbond_atom_site_label_A
_geom_hbond_site_symmetry_A
_geom_hbond_distance_DH
_geom_hbond_distance_HA
_geom_hbond_distance_DA
_geom_hbond_angle_DHA
_geom_hbond_publ_flag
N2 H2A O5 1_565 0.810(10) 2.06(2) 2.833(3) 159(4) yes
N5 H5A O7 1_565 0.800(10) 1.960(10) 2.759(5) 180.000(2) yes
O7 H7A O6 2 0.81(3) 1.88(3) 2.685(3) 172(5) yes
O8 ? O8 7_445 ? ? 2.965(8) ? yes
O8 ? O4 . ? ? 2.908(4) ? yes
